data_1527506
loop_
_publ_author_name
'Hestermann, K.'
'Hoppe, R.'

_publ_section_title
;
 Die Kristallstruktur von K Cu O2, Rb Cu O2 und Cs Cu O2
;
_journal_name_full 'Zeitschrift fuer Anorganische und Allgemeine Chemie'
_journal_page_first 249
_journal_page_last 260
_journal_volume 367
_journal_year 1969
_chemical_formula_sum 'Cu O2 Rb'
_chemical_name_systematic 'Rb Cu O2'
_space_group_IT_number 63
_symmetry_space_group_name_Hall '-C 2c 2'
_symmetry_space_group_name_H-M 'C m c m'
_cell_angle_alpha 90
_cell_angle_beta 90
_cell_angle_gamma 90
_cell_formula_units_Z 4
_cell_length_a 4.78
_cell_length_b 12.02
_cell_length_c 5.43
_cell_volume 311.984
_citation_journal_id_ASTM ZAACAB
_cod_data_source_file Hestermann_ZAACAB_1969_1238.cif
_cod_data_source_block Cu1O2Rb1
_cod_original_cell_volume 311.9839
_cod_original_formula_sum 'Cu1 O2 Rb1'
_cod_database_code 1527506

loop_
_symmetry_equiv_pos_as_xyz
x,y,z
-x,-y,z+1/2
x,-y,-z
-x,y,-z+1/2
-x,-y,-z
x,y,-z-1/2
-x,y,z
x,-y,z-1/2
x+1/2,y+1/2,z
-x+1/2,-y+1/2,z+1/2
x+1/2,-y+1/2,-z
-x+1/2,y+1/2,-z+1/2
-x+1/2,-y+1/2,-z
x+1/2,y+1/2,-z-1/2
-x+1/2,y+1/2,z
x+1/2,-y+1/2,z-1/2

loop_
_atom_site_label
_atom_site_type_symbol
_atom_site_fract_x
_atom_site_fract_y
_atom_site_fract_z
_atom_site_occupancy
_atom_site_U_iso_or_equiv
Cu1 Cu+3 0 0 0.25 1 0.0
O1 O-2 0 0.104 0 1 0.0
Rb1 Rb+1 0 0.308 0.25 1 0.0
